data_1507559
loop_
_publ_author_name
'Schmuck, Carsten'
'Lex, Johann'

_publ_section_title
;
 Acetate Binding within a Supramolecular Network Formed by a
 Guanidiniocarbonyl Pyrrole Cation in the Solid State
;
_journal_issue 11
_journal_name_full 'Organic Letters'
_journal_page_first 1779
_journal_paper_doi 10.1021/ol9910621
_journal_volume 1
_journal_year 1999
_chemical_formula_moiety 'C8 H12 N4 O3'
_chemical_formula_sum 'C8 H14 N4 O4'
_chemical_formula_weight 230.23
_chemical_name_systematic
;
 Guanidiniocarbonyl-1H-pyrrole acetate hydrate
;
_space_group_IT_number 2
_symmetry_cell_setting triclinic
_symmetry_space_group_name_Hall '-P 1'
_symmetry_space_group_name_H-M 'P -1'
_atom_sites_solution_hydrogens geom
_atom_sites_solution_primary direct
_atom_sites_solution_secondary difmap
_audit_creation_method SHELXL-97
_cell_angle_alpha 103.18(1)
_cell_angle_beta 105.09(1)
_cell_angle_gamma 93.46(1)
_cell_formula_units_Z 2
_cell_length_a 8.360(1)
_cell_length_b 8.462(1)
_cell_length_c 8.558(1)
_cell_measurement_temperature 293(2)
_cell_volume 564.51(12)
_computing_cell_refinement 'nonius denzo'
_computing_data_collection 'nonius collect'
_computing_data_reduction 'nonius denzo'
_computing_molecular_graphics ortep
_computing_structure_refinement 'SHELXL-97 (Sheldrick, 1997)'
_computing_structure_solution 'SHELXS-97 (Sheldrick, 1997)'
_diffrn_ambient_temperature 293(2)
_diffrn_measured_fraction_theta_full 0.969
_diffrn_measured_fraction_theta_max 0.969
_diffrn_measurement_device_type 'nonius kappa-ccd diffractometer'
_diffrn_radiation_monochromator graphite
_diffrn_radiation_source 'fine-focus sealed tube'
_diffrn_radiation_type MoK\a
_diffrn_radiation_wavelength 0.71073
_diffrn_reflns_av_R_equivalents 0.0210
_diffrn_reflns_av_sigmaI/netI 0.0325
_diffrn_reflns_limit_h_max 10
_diffrn_reflns_limit_h_min -10
_diffrn_reflns_limit_k_max 10
_diffrn_reflns_limit_k_min -10
_diffrn_reflns_limit_l_max 11
_diffrn_reflns_limit_l_min -11
_diffrn_reflns_number 4483
_diffrn_reflns_theta_full 27.50
_diffrn_reflns_theta_max 27.50
_diffrn_reflns_theta_min 2.55
_exptl_absorpt_coefficient_mu 0.110
_exptl_absorpt_correction_type none
_exptl_crystal_colour colourless
_exptl_crystal_density_diffrn 1.354
_exptl_crystal_density_method 'not measured'
_exptl_crystal_description prism
_exptl_crystal_F_000 244
_exptl_crystal_size_max 0.25
_exptl_crystal_size_mid 0.20
_exptl_crystal_size_min 0.15
_refine_diff_density_max 0.177
_refine_diff_density_min -0.173
_refine_diff_density_rms 0.031
_refine_ls_extinction_method none
_refine_ls_goodness_of_fit_ref 1.031
_refine_ls_hydrogen_treatment mixed
_refine_ls_matrix_type full
_refine_ls_number_parameters 201
_refine_ls_number_reflns 2504
_refine_ls_number_restraints 0
_refine_ls_restrained_S_all 1.031
_refine_ls_R_factor_all 0.0464
_refine_ls_R_factor_gt 0.0366
_refine_ls_shift/su_max 0.251
_refine_ls_shift/su_mean 0.041
_refine_ls_structure_factor_coef Fsqd
_refine_ls_weighting_details 'calc w=1/[\s^2^(Fo^2^)+(0.0510P)^2^+0.0800P] where P=(Fo^2^+2Fc^2^)/3'
_refine_ls_weighting_scheme calc
_refine_ls_wR_factor_gt 0.0960
_refine_ls_wR_factor_ref 0.1027
_reflns_number_gt 2069
_reflns_number_total 2504
_reflns_threshold_expression >2sigma(I)
_cod_data_source_file ol9910621.cif
_cod_data_source_block Guanidiniocarbonyl-1H-pyrrole_acetate
_cod_database_code 1507559
_cod_depositor_comments
;
 Correcting the _chemical_name_systematic data value by changing it from
 'Guanidiniocarbonyl-1H-pyrrole acetate ?' to
 'Guanidiniocarbonyl-1H-pyrrole acetate hydrate'.

 Antanas Vaitkus,
 2018-08-28
;

loop_
_symmetry_equiv_pos_as_xyz
'x, y, z'
'-x, -y, -z'

loop_
_atom_site_label
_atom_site_type_symbol
_atom_site_fract_x
_atom_site_fract_y
_atom_site_fract_z
_atom_site_U_iso_or_equiv
_atom_site_adp_type
_atom_site_occupancy
_atom_site_symmetry_multiplicity
_atom_site_calc_flag
N1 N -0.31698(13) 0.49771(14) -0.53764(13) 0.0436(3) Uani 1 1 d
C2 C -0.17420(14) 0.52763(14) -0.40734(14) 0.0379(3) Uani 1 1 d
C3 C -0.10861(17) 0.68826(16) -0.37900(17) 0.0452(3) Uani 1 1 d
C4 C -0.21545(18) 0.75606(18) -0.49493(18) 0.0514(3) Uani 1 1 d
C5 C -0.34157(18) 0.63556(18) -0.59036(17) 0.0502(3) Uani 1 1 d
C6 C -0.12201(14) 0.39898(15) -0.32580(15) 0.0387(3) Uani 1 1 d
N7 N 0.02972(12) 0.44211(12) -0.20226(12) 0.0384(2) Uani 1 1 d
C8 C 0.11064(14) 0.34504(14) -0.10757(15) 0.0373(3) Uani 1 1 d
N9 N 0.25793(13) 0.40884(15) -0.00271(14) 0.0457(3) Uani 1 1 d
N10 N 0.04572(15) 0.19692(14) -0.11803(16) 0.0505(3) Uani 1 1 d
O11 O -0.20403(12) 0.26461(12) -0.36039(13) 0.0570(3) Uani 1 1 d
O12 O 0.45423(11) 0.24392(10) 0.20140(11) 0.0453(2) Uani 1 1 d
O13 O 0.25983(11) 0.02829(10) 0.08603(12) 0.0490(3) Uani 1 1 d
C14 C 0.40000(14) 0.09615(14) 0.18128(15) 0.0384(3) Uani 1 1 d
C15 C 0.5128(2) -0.0044(2) 0.2746(2) 0.0593(4) Uani 1 1 d
O16 O 0.27102(13) -0.28203(12) -0.08134(14) 0.0536(3) Uani 1 1 d
H1 H -0.384(2) 0.403(2) -0.586(2) 0.056(4) Uiso 1 1 d
H3 H -0.012(2) 0.747(2) -0.295(2) 0.060(4) Uiso 1 1 d
H4 H -0.203(2) 0.866(2) -0.509(2) 0.071(5) Uiso 1 1 d
H5 H -0.438(2) 0.641(2) -0.679(2) 0.063(4) Uiso 1 1 d
H7 H 0.0895(19) 0.5421(19) -0.1850(19) 0.051(4) Uiso 1 1 d
H9A H 0.2900(19) 0.510(2) -0.0003(19) 0.053(4) Uiso 1 1 d
H9B H 0.317(2) 0.347(2) 0.065(2) 0.070(5) Uiso 1 1 d
H10A H -0.052(2) 0.162(2) -0.189(2) 0.065(5) Uiso 1 1 d
H10B H 0.110(2) 0.138(2) -0.053(2) 0.071(5) Uiso 1 1 d
H15A H 0.451(3) -0.093(3) 0.306(3) 0.094(6) Uiso 1 1 d
H15B H 0.587(3) 0.063(3) 0.373(3) 0.092(6) Uiso 1 1 d
H15C H 0.573(3) -0.062(4) 0.209(4) 0.132(10) Uiso 1 1 d
H16A H 0.261(2) -0.183(3) -0.023(2) 0.074(5) Uiso 1 1 d
H16B H 0.645(3) 0.266(2) 0.125(2) 0.086(6) Uiso 1 1 d

loop_
_atom_site_aniso_label
_atom_site_aniso_U_11
_atom_site_aniso_U_22
_atom_site_aniso_U_33
_atom_site_aniso_U_23
_atom_site_aniso_U_13
_atom_site_aniso_U_12
N1 0.0371(5) 0.0463(6) 0.0420(6) 0.0129(5) 0.0008(4) 0.0038(4)
C2 0.0334(6) 0.0408(6) 0.0381(6) 0.0103(5) 0.0073(5) 0.0064(5)
C3 0.0437(7) 0.0403(7) 0.0468(7) 0.0110(5) 0.0043(6) 0.0052(5)
C4 0.0568(8) 0.0447(7) 0.0540(8) 0.0208(6) 0.0093(6) 0.0115(6)
C5 0.0491(7) 0.0540(8) 0.0472(7) 0.0207(6) 0.0048(6) 0.0135(6)
C6 0.0337(6) 0.0388(6) 0.0411(6) 0.0110(5) 0.0058(5) 0.0024(4)
N7 0.0333(5) 0.0336(5) 0.0446(6) 0.0133(4) 0.0020(4) 0.0020(4)
C8 0.0337(6) 0.0370(6) 0.0407(6) 0.0119(5) 0.0077(5) 0.0056(4)
N9 0.0388(6) 0.0412(6) 0.0520(6) 0.0187(5) -0.0010(5) 0.0013(4)
N10 0.0428(6) 0.0401(6) 0.0629(7) 0.0223(5) -0.0016(5) -0.0006(5)
O11 0.0468(5) 0.0469(5) 0.0651(6) 0.0221(5) -0.0087(5) -0.0103(4)
O12 0.0411(5) 0.0353(5) 0.0540(5) 0.0158(4) 0.0013(4) -0.0002(3)
O13 0.0418(5) 0.0363(5) 0.0580(6) 0.0109(4) -0.0025(4) -0.0004(3)
C14 0.0379(6) 0.0349(6) 0.0401(6) 0.0112(5) 0.0060(5) 0.0024(5)
C15 0.0587(9) 0.0468(8) 0.0622(9) 0.0242(7) -0.0087(8) 0.0036(7)
O16 0.0505(6) 0.0355(5) 0.0688(7) 0.0054(4) 0.0162(5) -0.0066(4)

loop_
_atom_type_symbol
_atom_type_description
_atom_type_scat_dispersion_real
_atom_type_scat_dispersion_imag
_atom_type_scat_source
C C 0.0033 0.0016 'International Tables Vol C Tables 4.2.6.8 and 6.1.1.4'
H H 0.0000 0.0000 'International Tables Vol C Tables 4.2.6.8 and 6.1.1.4'
N N 0.0061 0.0033 'International Tables Vol C Tables 4.2.6.8 and 6.1.1.4'
O O 0.0106 0.0060 'International Tables Vol C Tables 4.2.6.8 and 6.1.1.4'

loop_
_geom_angle_atom_site_label_1
_geom_angle_atom_site_label_2
_geom_angle_atom_site_label_3
_geom_angle
C5 N1 C2 109.08(11)
N1 C2 C3 107.55(11)
N1 C2 C6 119.81(11)
C3 C2 C6 132.62(11)
C2 C3 C4 107.37(12)
C5 C4 C3 107.08(13)
N1 C5 C4 108.92(12)
O11 C6 N7 122.38(11)
O11 C6 C2 123.58(11)
N7 C6 C2 114.04(10)
C8 N7 C6 126.82(10)
N10 C8 N9 121.10(11)
N10 C8 N7 122.35(11)
N9 C8 N7 116.55(11)
O13 C14 O12 123.85(11)
O13 C14 C15 118.61(11)
O12 C14 C15 117.53(11)

loop_
_geom_bond_atom_site_label_1
_geom_bond_atom_site_label_2
_geom_bond_distance
N1 C5 1.3517(18)
N1 C2 1.3689(15)
C2 C3 1.3775(17)
C2 C6 1.4519(17)
C3 C4 1.4041(19)
C4 C5 1.364(2)
C6 O11 1.2237(15)
C6 N7 1.3892(15)
N7 C8 1.3690(16)
C8 N10 1.3096(16)
C8 N9 1.3177(16)
O12 C14 1.2615(14)
O13 C14 1.2551(14)
C14 C15 1.5056(18)

loop_
_cod_related_entry_id
_cod_related_entry_database
_cod_related_entry_code
1 ChemSpider 30651845
